data_7220709
loop_
_publ_author_name
'He, Jianqiao'
'Wang, Zhe'
'Zhang, Xian'
'Cheng, Ye'
'Gong, Yu'
'Lai, Xiaofang'
'Chong, Zheng'
'Lin, Jianhua'
'Huang, Fu Qiang'

_publ_section_title
;
 Synthesis, Structure, Magnetic and Photoelectric Properties of
 Ln3M0.5M&#x2019;Se7 (Ln= La, Ce, Sm; M= Fe, Mn; M&#x2019;= Si, Ge) and
 La3MnGaSe7
;
_journal_name_full 'RSC Adv.'
_journal_paper_doi 10.1039/C5RA05629B
_journal_year 2015
_chemical_formula_sum 'Fe0.5 Ge La3 Se7'
_chemical_formula_weight 1070.21
_chemical_name_systematic
; 
 ? 
;
_space_group_IT_number 173
_symmetry_cell_setting hexagonal
_symmetry_space_group_name_Hall 'P 6c'
_symmetry_space_group_name_H-M 'P 63'
_atom_sites_solution_hydrogens ,
_atom_sites_solution_primary direct
_atom_sites_solution_secondary difmap
_audit_creation_method SHELXL-97
_audit_update_record
;
2015-03-30 deposited with the CCDC.
2015-06-08 downloaded from the CCDC.
;
_cell_angle_alpha 90.00
_cell_angle_beta 90.00
_cell_angle_gamma 120.00
_cell_formula_units_Z 2
_cell_length_a 10.7186(3)
_cell_length_b 10.7186(3)
_cell_length_c 6.0797(3)
_cell_measurement_reflns_used 25
_cell_measurement_temperature 293(2)
_cell_measurement_theta_max 15
_cell_measurement_theta_min 7.5
_cell_volume 604.91(4)
_computing_cell_refinement 'Bruker SMART'
_computing_data_collection 'Bruker SMART'
_computing_data_reduction 'Bruker SAINT'
_computing_molecular_graphics 'Bruker SHELXTL'
_computing_publication_material 'Bruker SHELXTL'
_computing_structure_refinement 'SHELXL-97 (Sheldrick, 1997)'
_computing_structure_solution 'SHELXS-97 (Sheldrick, 1990)'
_diffrn_ambient_temperature 293(2)
_diffrn_measured_fraction_theta_full 0.980
_diffrn_measured_fraction_theta_max 0.980
_diffrn_measurement_device_type 'CCD area detector'
_diffrn_measurement_method 'phi and omega scans'
_diffrn_radiation_monochromator graphite
_diffrn_radiation_source 'fine-focus sealed tube'
_diffrn_radiation_type MoK\a
_diffrn_radiation_wavelength 0.71073
_diffrn_reflns_av_R_equivalents 0.0469
_diffrn_reflns_av_sigmaI/netI 0.0595
_diffrn_reflns_limit_h_max 12
_diffrn_reflns_limit_h_min -11
_diffrn_reflns_limit_k_max 7
_diffrn_reflns_limit_k_min -12
_diffrn_reflns_limit_l_max 7
_diffrn_reflns_limit_l_min -6
_diffrn_reflns_number 1405
_diffrn_reflns_theta_full 24.94
_diffrn_reflns_theta_max 24.94
_diffrn_reflns_theta_min 5.07
_diffrn_standards_decay_% none
_exptl_absorpt_coefficient_mu 34.421
_exptl_absorpt_correction_T_max 0.185
_exptl_absorpt_correction_T_min 0.134
_exptl_absorpt_correction_type multi-scan
_exptl_absorpt_process_details 'SADABS (Sheldrick, 1996)'
_exptl_crystal_colour Black
_exptl_crystal_density_diffrn 5.876
_exptl_crystal_density_method 'not measured'
_exptl_crystal_description Block
_exptl_crystal_F_000 908.2
_exptl_crystal_size_max 0.065
_exptl_crystal_size_mid 0.052
_exptl_crystal_size_min 0.049
_refine_diff_density_max 1.973
_refine_diff_density_min -2.491
_refine_diff_density_rms 0.458
_refine_ls_abs_structure_details 'Flack H D (1983), Acta Cryst. A39, 876-881'
_refine_ls_abs_structure_Flack 0.10(7)
_refine_ls_extinction_coef 0.0139(10)
_refine_ls_extinction_expression Fc^*^=kFc[1+0.001xFc^2^\l^3^/sin(2\q)]^-1/4^
_refine_ls_extinction_method SHELXL
_refine_ls_goodness_of_fit_ref 1.026
_refine_ls_hydrogen_treatment ,
_refine_ls_matrix_type full
_refine_ls_number_parameters 21
_refine_ls_number_reflns 719
_refine_ls_number_restraints 1
_refine_ls_restrained_S_all 1.025
_refine_ls_R_factor_all 0.0460
_refine_ls_R_factor_gt 0.0454
_refine_ls_shift/su_max 0.000
_refine_ls_shift/su_mean 0.000
_refine_ls_structure_factor_coef Fsqd
_refine_ls_weighting_details 'calc w=1/[\s^2^(Fo^2^)+(0.0549P)^2^+0.0000P] where P=(Fo^2^+2Fc^2^)/3'
_refine_ls_weighting_scheme calc
_refine_ls_wR_factor_gt 0.0947
_refine_ls_wR_factor_ref 0.0951
_reflns_number_gt 624
_reflns_number_total 719
_reflns_threshold_expression >2sigma(I)
_cod_data_source_file c5ra05629b2.cif
_cod_data_source_block 121119e
_cod_original_formula_sum 'Fe0.5 Ge1 La3 Se7'
_cod_database_code 7220709

loop_
_symmetry_equiv_pos_as_xyz
'x, y, z'
'-y, x-y, z'
'-x+y, -x, z'
'-x, -y, z+1/2'
'y, -x+y, z+1/2'
'x-y, x, z+1/2'

loop_
_atom_site_label
_atom_site_type_symbol
_atom_site_fract_x
_atom_site_fract_y
_atom_site_fract_z
_atom_site_U_iso_or_equiv
_atom_site_adp_type
_atom_site_occupancy
_atom_site_symmetry_multiplicity
_atom_site_calc_flag
_atom_site_refinement_flags
La1 La 0.35678(9) 0.22672(9) 0.0356(2) 0.01519(17) Uiso 1 1 d .
Se2 Se 0.58114(18) 0.48039(17) 0.3020(3) 0.0111(2) Uiso 1 1 d .
Se1 Se 0.08967(16) 0.24595(15) 0.0516(3) 0.0106(4) Uiso 1 1 d .
Se3 Se 0.6667 0.3333 -0.1687(4) 0.0141(3) Uiso 1 3 d S
Ge1 Ge 0.6667 0.3333 0.4517(5) 0.017(13) Uiso 1 3 d S
Fe1 Fe 0.0000 0.0000 0.3054(19) 0.012(5) Uiso 0.504(18) 3 d SP

loop_
_atom_site_aniso_label
_atom_site_aniso_U_11
_atom_site_aniso_U_22
_atom_site_aniso_U_33
_atom_site_aniso_U_23
_atom_site_aniso_U_13
_atom_site_aniso_U_12
La1 0.0115(3) 0.0111(3) 0.0110(3) -0.0005(3) 0.0030(3) 0.0041(2)
Se2 0.0162(5) 0.0108(5) 0.0085(5) -0.0008(5) -0.0004(5) 0.0085(5)
Se1 0.0131(6) 0.0131(6) 0.0057(8) 0.000 0.000 0.0066(3)
Se3 0.0098(5) 0.0130(5) 0.0193(7) 0.0041(5) -0.0007(5) 0.0056(4)
Ge1 0.019(2) 0.019(2) 0.013(4) 0.000 0.000 0.0097(12)
Fe1 0.007(3) 0.007(3) 0.020(12) 0.000 0.000 0.0037(17)

loop_
_atom_type_symbol
_atom_type_description
_atom_type_scat_dispersion_real
_atom_type_scat_dispersion_imag
_atom_type_scat_source
Fe Fe 0.3463 0.8444 'International Tables Vol C Tables 4.2.6.8 and 6.1.1.4'
Ge Ge 0.1547 1.8001 'International Tables Vol C Tables 4.2.6.8 and 6.1.1.4'
Se Se -0.0929 2.2259 'International Tables Vol C Tables 4.2.6.8 and 6.1.1.4'
La La -0.2871 2.4523 'International Tables Vol C Tables 4.2.6.8 and 6.1.1.4'

loop_
_geom_angle_atom_site_label_1
_geom_angle_atom_site_label_2
_geom_angle_atom_site_label_3
_geom_angle
_geom_angle_site_symmetry_1
_geom_angle_site_symmetry_3
Se1 La1 Se1 84.61(6) . 3
Se1 La1 Se2 106.19(5) . .
Se1 La1 Se2 143.06(6) 3 .
Se1 La1 Se1 77.55(5) . 5_554
Se1 La1 Se1 77.55(5) 3 5_554
Se2 La1 Se1 138.85(5) . 5_554
Se1 La1 Se2 140.80(6) . 2_655
Se1 La1 Se2 74.49(5) 3 2_655
Se2 La1 Se2 75.45(7) . 2_655
Se1 La1 Se2 127.49(5) 5_554 2_655
Se1 La1 Se3 149.10(6) . .
Se1 La1 Se3 116.92(4) 3 .
Se2 La1 Se3 70.70(5) . .
Se1 La1 Se3 85.50(6) 5_554 .
Se2 La1 Se3 69.52(5) 2_655 .
Se1 La1 Se2 71.42(5) . 4_664
Se1 La1 Se2 144.21(6) 3 4_664
Se2 La1 Se2 71.07(3) . 4_664
Se1 La1 Se2 71.70(5) 5_554 4_664
Se2 La1 Se2 139.83(5) 2_655 4_664
Se3 La1 Se2 78.83(4) . 4_664
Se1 La1 Se1 74.70(5) . 5
Se1 La1 Se1 74.70(5) 3 5
Se2 La1 Se1 74.46(5) . 5
Se1 La1 Se1 142.15(6) 5_554 5
Se2 La1 Se1 68.01(5) 2_655 5
Se3 La1 Se1 130.18(6) . 5
Se2 La1 Se1 121.36(5) 4_664 5
Ge1 Se2 La1 90.34(7) . .
Ge1 Se2 La1 88.05(7) . 3_665
La1 Se2 La1 109.96(7) . 3_665
Ge1 Se2 La1 121.55(9) . 4_665
La1 Se2 La1 142.85(6) . 4_665
La1 Se2 La1 91.15(5) 3_665 4_665
Fe1 Se1 Fe1 66.67(3) 4_554 .
Fe1 Se1 La1 78.64(5) 4_554 .
Fe1 Se1 La1 80.83(5) . .
Fe1 Se1 La1 78.64(5) 4_554 2
Fe1 Se1 La1 80.83(5) . 2
La1 Se1 La1 155.05(6) . 2
Fe1 Se1 La1 142.4(2) 4_554 6
Fe1 Se1 La1 75.8(2) . 6
La1 Se1 La1 95.86(5) . 6
La1 Se1 La1 95.86(6) 2 6
Fe1 Se1 La1 75.4(2) 4_554 6_554
Fe1 Se1 La1 142.1(2) . 6_554
La1 Se1 La1 92.08(5) . 6_554
La1 Se1 La1 92.07(5) 2 6_554
La1 Se1 La1 142.15(6) 6 6_554
Ge1 Se3 La1 113.02(5) 1_554 2_655
Ge1 Se3 La1 113.02(5) 1_554 3_665
La1 Se3 La1 105.70(6) 2_655 3_665
Ge1 Se3 La1 113.02(5) 1_554 .
La1 Se3 La1 105.70(6) 2_655 .
La1 Se3 La1 105.70(6) 3_665 .
Se3 Ge1 Se2 112.63(8) 1_556 2_655
Se3 Ge1 Se2 112.63(8) 1_556 3_665
Se2 Ge1 Se2 106.14(9) 2_655 3_665
Se3 Ge1 Se2 112.63(8) 1_556 .
Se2 Ge1 Se2 106.14(9) 2_655 .
Se2 Ge1 Se2 106.14(9) 3_665 .
Se1 Fe1 Se1 93.2(3) 5 4
Se1 Fe1 Se1 93.2(3) 5 6
Se1 Fe1 Se1 93.2(3) 4 6
Se1 Fe1 Se1 179.2(4) 5 2
Se1 Fe1 Se1 87.30(2) 4 2
Se1 Fe1 Se1 87.30(2) 6 2
Se1 Fe1 Se1 87.30(2) 5 3
Se1 Fe1 Se1 87.30(2) 4 3
Se1 Fe1 Se1 179.2(4) 6 3
Se1 Fe1 Se1 92.1(3) 2 3
Se1 Fe1 Se1 87.30(2) 5 .
Se1 Fe1 Se1 179.2(4) 4 .
Se1 Fe1 Se1 87.30(2) 6 .
Se1 Fe1 Se1 92.1(3) 2 .
Se1 Fe1 Se1 92.1(3) 3 .

loop_
_geom_bond_atom_site_label_1
_geom_bond_atom_site_label_2
_geom_bond_distance
_geom_bond_site_symmetry_2
La1 Se1 2.9731(17) .
La1 Se1 2.9734(17) 3
La1 Se2 3.043(2) .
La1 Se1 3.121(2) 5_554
La1 Se2 3.138(2) 2_655
La1 Se3 3.1757(14) .
La1 Se2 3.1978(19) 4_664
La1 Se1 3.306(2) 5
Se2 Ge1 2.366(2) .
Se2 La1 3.138(2) 3_665
Se2 La1 3.1978(19) 4_665
Se1 Fe1 2.753(7) 4_554
Se1 Fe1 2.779(7) .
Se1 La1 2.9734(17) 2
Se1 La1 3.121(2) 6
Se1 La1 3.306(2) 6_554
Se3 Ge1 2.308(4) 1_554
Se3 La1 3.1757(14) 2_655
Se3 La1 3.1757(14) 3_665
Ge1 Se3 2.308(4) 1_556
Ge1 Se2 2.366(2) 2_655
Ge1 Se2 2.366(2) 3_665
Fe1 Se1 2.753(7) 5
Fe1 Se1 2.753(7) 4
Fe1 Se1 2.753(7) 6
Fe1 Se1 2.779(7) 2
Fe1 Se1 2.779(7) 3
